data_4304126
loop_
_publ_author_name
'Saki Konaka'
'Yoshiki Ozawa'
'Atsushi Yagasaki'

_publ_contact_author_address
;Department of Chemistry,
Kwansei Gakuin University
Sanda 669-1337,
JAPAN
;
_publ_contact_author_email yagasaki@kwansei.ac.jp
_publ_contact_author_name 'Atsushi Yagasaki'
_publ_section_title
;
Tetrahedral Tellurate
;
_journal_name_full 'Inorganic Chemistry'
_journal_page_first 1244
_journal_page_last 1245
_journal_paper_doi 10.1021/ic701578p
_journal_volume 47
_journal_year 2008
_chemical_formula_moiety '(C2H5)4 N +)2, Te O4 2-, 2(H2 O)'
_chemical_formula_sum 'C16 H44 N2 O6 Te'
_chemical_formula_weight 488.13
_chemical_name_common 'bis(tetraethylammonium) tetraoxotelluate dihydrate'
_chemical_name_systematic
;
 ?
;
_space_group_IT_number 54
_symmetry_cell_setting orthorhombic
_symmetry_space_group_name_Hall '-P 2b 2c'
_symmetry_space_group_name_H-M 'P c c b'
_atom_sites_solution_hydrogens geom
_atom_sites_solution_primary direct
_atom_sites_solution_secondary difmap
_audit_creation_method SHELXL-97
_cell_angle_alpha 90.00
_cell_angle_beta 90.00
_cell_angle_gamma 90.00
_cell_formula_units_Z 4
_cell_length_a 8.08173(9)
_cell_length_b 13.7734(12)
_cell_length_c 20.1593(18)
_cell_measurement_temperature 110(2)
_cell_volume 2244.0(3)
_computing_cell_refinement 'RAPID AUTO'
_computing_data_collection 'RAPID AUTO'
_computing_data_reduction 'RAPID AUTO'
_computing_structure_refinement 'SHELXL-97 (Sheldrick, 1997)'
_computing_structure_solution 'SHELXS-97 (Sheldrick, 1990)'
_diffrn_ambient_temperature 110(2)
_diffrn_detector_area_resol_mean 10
_diffrn_measured_fraction_theta_full 0.998
_diffrn_measured_fraction_theta_max 0.998
_diffrn_measurement_device_type 'Rigaku R-AXIS RAPID'
_diffrn_measurement_method '\w oscillation'
_diffrn_radiation_monochromator graphite
_diffrn_radiation_source 'normal-focus sealed tube'
_diffrn_radiation_type MoK\a
_diffrn_radiation_wavelength 0.71073
_diffrn_reflns_av_R_equivalents 0.0336
_diffrn_reflns_av_sigmaI/netI 0.0247
_diffrn_reflns_limit_h_max 10
_diffrn_reflns_limit_h_min -10
_diffrn_reflns_limit_k_max 17
_diffrn_reflns_limit_k_min -17
_diffrn_reflns_limit_l_max 26
_diffrn_reflns_limit_l_min -26
_diffrn_reflns_number 20599
_diffrn_reflns_theta_full 27.48
_diffrn_reflns_theta_max 27.48
_diffrn_reflns_theta_min 3.09
_exptl_absorpt_coefficient_mu 1.356
_exptl_absorpt_correction_T_max 0.8763
_exptl_absorpt_correction_T_min 0.6131
_exptl_absorpt_correction_type empirical
_exptl_absorpt_process_details 'ABSCOR (Higashi, Rigaku Co.Ltd., 1995)'
_exptl_crystal_colour colorless
_exptl_crystal_density_diffrn 1.445
_exptl_crystal_density_method 'not measured'
_exptl_crystal_description prism
_exptl_crystal_F_000 1016
_exptl_crystal_preparation 'dimethyl sulfoxide/t-butyl methyl ether'
_exptl_crystal_size_max 0.40
_exptl_crystal_size_mid 0.20
_exptl_crystal_size_min 0.10
_refine_diff_density_max 2.453
_refine_diff_density_min -0.980
_refine_diff_density_rms 0.138
_refine_ls_extinction_method none
_refine_ls_goodness_of_fit_ref 1.108
_refine_ls_hydrogen_treatment constr
_refine_ls_matrix_type full
_refine_ls_number_parameters 137
_refine_ls_number_reflns 2584
_refine_ls_number_restraints 0
_refine_ls_restrained_S_all 1.108
_refine_ls_R_factor_all 0.0563
_refine_ls_R_factor_gt 0.0501
_refine_ls_shift/su_max 0.000
_refine_ls_shift/su_mean 0.000
_refine_ls_structure_factor_coef Fsqd
_refine_ls_weighting_details 'calc w=1/[\s^2^(Fo^2^)+(0.0514P)^2^+10.9535P] where P=(Fo^2^+2Fc^2^)/3'
_refine_ls_weighting_scheme calc
_refine_ls_wR_factor_gt 0.1222
_refine_ls_wR_factor_ref 0.1270
_reflns_number_gt 2206
_reflns_number_total 2584
_reflns_threshold_expression >2sigma(I)
_cod_data_source_file ic701578p-file007.cif
_cod_data_source_block ya0608
_cod_original_cell_volume 2244.0(4)
_cod_database_code 4304126

loop_
_symmetry_equiv_pos_as_xyz
'x, y, z'
'-x, -y+1/2, z'
'x, -y, -z+1/2'
'-x, y+1/2, -z+1/2'
'-x, -y, -z'
'x, y-1/2, -z'
'-x, y, z-1/2'
'x, -y-1/2, z-1/2'

loop_
_atom_site_label
_atom_site_type_symbol
_atom_site_fract_x
_atom_site_fract_y
_atom_site_fract_z
_atom_site_U_iso_or_equiv
_atom_site_adp_type
_atom_site_occupancy
_atom_site_symmetry_multiplicity
_atom_site_calc_flag
_atom_site_refinement_flags
_atom_site_disorder_assembly
_atom_site_disorder_group
Te1 Te 0.54762(4) 0.5000 0.7500 0.02213(15) Uani 1 2 d S . .
O1 O 0.4148(5) 0.5743(3) 0.69481(19) 0.0438(8) Uani 1 1 d . . .
O2 O 0.6630(8) 0.5756(4) 0.8035(2) 0.0856(18) Uani 1 1 d . . .
N1 N 0.0000 0.7500 0.7257(2) 0.0193(8) Uani 1 2 d S . .
C11 C 0.0726(5) 0.8303(3) 0.6830(2) 0.0267(8) Uani 1 1 d . . .
H11A H 0.1126 0.8828 0.7124 0.032 Uiso 1 1 calc R . .
H11B H 0.1696 0.8041 0.6589 0.032 Uiso 1 1 calc R . .
C12 C -0.0459(6) 0.8735(3) 0.6331(2) 0.0366(10) Uani 1 1 d . . .
H12A H -0.0756 0.8241 0.6002 0.055 Uiso 1 1 calc R . .
H12B H 0.0069 0.9286 0.6108 0.055 Uiso 1 1 calc R . .
H12C H -0.1460 0.8957 0.6560 0.055 Uiso 1 1 calc R . .
C13 C 0.1413(5) 0.7122(3) 0.7679(2) 0.0265(8) Uani 1 1 d . . .
H13A H 0.2275 0.6854 0.7382 0.032 Uiso 1 1 calc R . .
H13B H 0.1909 0.7675 0.7922 0.032 Uiso 1 1 calc R . .
C14 C 0.0941(7) 0.6350(4) 0.8176(3) 0.0485(13) Uani 1 1 d . . .
H14A H 0.0234 0.6636 0.8520 0.073 Uiso 1 1 calc R . .
H14B H 0.1943 0.6085 0.8381 0.073 Uiso 1 1 calc R . .
H14C H 0.0340 0.5828 0.7950 0.073 Uiso 1 1 calc R . .
N2 N 0.5000 0.5000 0.5000 0.0350(13) Uani 1 2 d S . .
C21 C 0.4104(11) 0.5207(6) 0.4428(4) 0.0256(16) Uani 0.50 1 d P A 1
H21A H 0.3746 0.4595 0.4215 0.031 Uiso 0.50 1 calc PR A 1
H21B H 0.4814 0.5564 0.4111 0.031 Uiso 0.50 1 calc PR A 1
C22 C 0.3486(10) 0.5719(6) 0.5209(4) 0.0244(15) Uani 0.50 1 d P A 2
H22A H 0.2829 0.5420 0.5569 0.029 Uiso 0.50 1 calc PR A 2
H22B H 0.3935 0.6343 0.5373 0.029 Uiso 0.50 1 calc PR A 2
C23 C 0.5654(12) 0.5756(6) 0.5435(4) 0.0268(17) Uani 0.50 1 d P A 3
H23A H 0.6306 0.5464 0.5799 0.032 Uiso 0.50 1 calc PR A 3
H23B H 0.4739 0.6139 0.5630 0.032 Uiso 0.50 1 calc PR A 3
C24 C 0.6033(12) 0.5701(6) 0.4497(4) 0.0279(17) Uani 0.50 1 d P A 4
H24A H 0.6872 0.5323 0.4249 0.033 Uiso 0.50 1 calc PR A 4
H24B H 0.5280 0.6016 0.4175 0.033 Uiso 0.50 1 calc PR A 4
C25 C 0.2411(8) 0.5894(5) 0.4622(3) 0.0552(16) Uani 1 1 d . . .
H25A H 0.1785 0.6036 0.4217 0.083 Uiso 0.50 1 calc PR A 1
H25B H 0.2770 0.6504 0.4826 0.083 Uiso 0.50 1 calc PR A 1
H25C H 0.1706 0.5537 0.4933 0.083 Uiso 0.50 1 calc PR A 1
H25D H 0.1500 0.6328 0.4746 0.083 Uiso 0.50 1 calc PR A 2
H25E H 0.1960 0.5275 0.4464 0.083 Uiso 0.50 1 calc PR A 2
H25F H 0.3064 0.6196 0.4268 0.083 Uiso 0.50 1 calc PR A 2
C26 C 0.6891(7) 0.6485(4) 0.4952(4) 0.0627(19) Uani 1 1 d . . .
H26A H 0.7358 0.7005 0.5225 0.094 Uiso 0.50 1 calc PR A 3
H26B H 0.6230 0.6768 0.4593 0.094 Uiso 0.50 1 calc PR A 3
H26C H 0.7790 0.6096 0.4762 0.094 Uiso 0.50 1 calc PR A 3
H26D H 0.7534 0.6932 0.4675 0.094 Uiso 0.50 1 calc PR A 4
H26E H 0.7628 0.6160 0.5268 0.094 Uiso 0.50 1 calc PR A 4
H26F H 0.6043 0.6848 0.5195 0.094 Uiso 0.50 1 calc PR A 4
O11 O 0.5000 0.2500 0.6478(3) 0.0490(13) Uani 1 2 d S . .
O12 O 0.5000 0.7500 0.6346(2) 0.0364(10) Uani 1 2 d S . .

loop_
_atom_site_aniso_label
_atom_site_aniso_U_11
_atom_site_aniso_U_22
_atom_site_aniso_U_33
_atom_site_aniso_U_23
_atom_site_aniso_U_13
_atom_site_aniso_U_12
Te1 0.0211(2) 0.0189(2) 0.0264(2) -0.00459(13) 0.000 0.000
O1 0.0375(18) 0.0410(19) 0.053(2) 0.0088(17) -0.0011(16) 0.0131(15)
O2 0.121(5) 0.083(3) 0.053(3) 0.001(2) -0.035(3) -0.057(3)
N1 0.0142(19) 0.017(2) 0.027(2) 0.000 0.000 -0.0003(17)
C11 0.0214(18) 0.0226(18) 0.036(2) 0.0066(16) 0.0063(16) -0.0007(15)
C12 0.037(2) 0.032(2) 0.041(2) 0.013(2) 0.0061(19) 0.0091(18)
C13 0.0189(17) 0.0286(19) 0.0321(19) -0.0009(16) -0.0059(15) 0.0026(15)
C14 0.039(3) 0.054(3) 0.052(3) 0.026(3) -0.006(2) 0.007(2)
N2 0.038(3) 0.050(4) 0.017(2) -0.016(2) 0.007(2) -0.012(2)
C21 0.030(4) 0.033(4) 0.014(3) -0.001(3) 0.001(3) -0.002(3)
C22 0.029(4) 0.030(4) 0.014(3) -0.002(3) 0.001(3) -0.001(3)
C23 0.044(5) 0.022(4) 0.014(3) 0.000(3) -0.002(3) -0.006(3)
C24 0.047(5) 0.018(3) 0.019(3) -0.001(3) 0.008(3) -0.005(3)
C25 0.050(3) 0.077(4) 0.039(3) 0.023(3) -0.015(2) -0.015(3)
C26 0.038(3) 0.033(3) 0.117(6) -0.029(3) -0.005(3) -0.006(2)
O11 0.035(2) 0.053(3) 0.059(3) 0.000 0.000 0.012(3)
O12 0.042(2) 0.035(2) 0.032(2) 0.000 0.000 -0.002(2)

loop_
_atom_type_symbol
_atom_type_description
_atom_type_scat_dispersion_real
_atom_type_scat_dispersion_imag
_atom_type_scat_source
C C 0.0033 0.0016 'International Tables Vol C Tables 4.2.6.8 and 6.1.1.4'
H H 0.0000 0.0000 'International Tables Vol C Tables 4.2.6.8 and 6.1.1.4'
N N 0.0061 0.0033 'International Tables Vol C Tables 4.2.6.8 and 6.1.1.4'
O O 0.0106 0.0060 'International Tables Vol C Tables 4.2.6.8 and 6.1.1.4'
Te Te -0.5308 1.6751 'International Tables Vol C Tables 4.2.6.8 and 6.1.1.4'

loop_
_geom_angle_atom_site_label_1
_geom_angle_atom_site_label_2
_geom_angle_atom_site_label_3
_geom_angle
_geom_angle_site_symmetry_1
_geom_angle_site_symmetry_3
_geom_angle_publ_flag
O2 Te1 O2 116.2(5) . 3_566 ?
O2 Te1 O1 105.4(2) . 3_566 ?
O2 Te1 O1 110.3(2) 3_566 3_566 ?
O2 Te1 O1 110.3(2) . . ?
O2 Te1 O1 105.4(2) 3_566 . ?
O1 Te1 O1 109.2(2) 3_566 . ?
C13 N1 C13 111.7(4) 2_565 . ?
C13 N1 C11 111.0(2) 2_565 . ?
C13 N1 C11 106.1(2) . . ?
C13 N1 C11 106.1(2) 2_565 2_565 ?
C13 N1 C11 111.0(2) . 2_565 ?
C11 N1 C11 111.0(5) . 2_565 ?
C12 C11 N1 114.7(3) . . ?
C14 C13 N1 115.1(3) . . ?
C21 N2 C21 179.996(3) 5_666 . ?
C21 N2 C23 57.3(4) 5_666 . ?
C21 N2 C23 122.7(4) . . ?
C21 N2 C23 122.7(4) 5_666 5_666 ?
C21 N2 C23 57.3(4) . 5_666 ?
C23 N2 C23 179.996(2) . 5_666 ?
C21 N2 C22 72.4(4) 5_666 5_666 ?
C21 N2 C22 107.6(4) . 5_666 ?
C23 N2 C22 108.5(5) . 5_666 ?
C23 N2 C22 71.5(5) 5_666 5_666 ?
C21 N2 C22 107.6(4) 5_666 . ?
C21 N2 C22 72.4(4) . . ?
C23 N2 C22 71.5(5) . . ?
C23 N2 C22 108.5(5) 5_666 . ?
C22 N2 C22 179.998(3) 5_666 . ?
C21 N2 C24 68.3(5) 5_666 5_666 ?
C21 N2 C24 111.7(5) . 5_666 ?
C23 N2 C24 103.6(4) . 5_666 ?
C23 N2 C24 76.4(4) 5_666 5_666 ?
C22 N2 C24 100.7(4) 5_666 5_666 ?
C22 N2 C24 79.3(4) . 5_666 ?
C21 N2 C24 111.7(5) 5_666 . ?
C21 N2 C24 68.3(5) . . ?
C23 N2 C24 76.4(4) . . ?
C23 N2 C24 103.6(4) 5_666 . ?
C22 N2 C24 79.3(4) 5_666 . ?
C22 N2 C24 100.7(4) . . ?
C24 N2 C24 179.998(2) 5_666 . ?
N2 C21 C25 110.0(5) . . ?
C25 C22 N2 109.4(5) . . ?
N2 C23 C26 106.7(5) . . ?
C26 C24 N2 105.6(5) . . ?
C22 C25 C21 67.9(5) . . ?
C24 C26 C23 71.0(4) . . ?

loop_
_geom_bond_atom_site_label_1
_geom_bond_atom_site_label_2
_geom_bond_distance
_geom_bond_site_symmetry_2
_geom_bond_publ_flag
Te1 O2 1.765(4) . ?
Te1 O2 1.765(4) 3_566 ?
Te1 O1 1.854(3) 3_566 ?
Te1 O1 1.854(3) . ?
N1 C13 1.517(5) 2_565 ?
N1 C13 1.517(5) . ?
N1 C11 1.519(5) . ?
N1 C11 1.519(5) 2_565 ?
C11 C12 1.511(6) . ?
C13 C14 1.510(6) . ?
N2 C21 1.391(8) 5_666 ?
N2 C21 1.391(8) . ?
N2 C23 1.460(8) . ?
N2 C23 1.460(8) 5_666 ?
N2 C22 1.630(8) 5_666 ?
N2 C22 1.630(8) . ?
N2 C24 1.631(8) 5_666 ?
N2 C24 1.631(8) . ?
C21 C25 1.709(11) . ?
C22 C25 1.488(9) . ?
C23 C26 1.719(10) . ?
C24 C26 1.576(9) . ?
